data_7207743
loop_
_publ_author_name
'Maxim, Catalin'
'Branzea, Diana'
'Allain, Magali'
'Andruh, Marius'
'Cl\'erac, Rodolphe'
'Iorga, Bogdan I.'
'Avarvari, Narcis'

_publ_section_title
;
 Cyanomethylene-bis(phosphonate) as ditopical ligand: stepwise formation
 of a 2-D heterometallic Fe(iii)--Ag(i) coordination network
;
_journal_issue 9
_journal_name_full CrystEngComm
_journal_page_first 3096
_journal_paper_doi 10.1039/c2ce06261e
_journal_volume 14
_journal_year 2012
_chemical_formula_sum 'C36 H62 Fe N3 O19 P6'
_chemical_formula_weight 1082.56
_chemical_name_systematic
;
?
;
_space_group_IT_number 205
_symmetry_cell_setting cubic
_symmetry_space_group_name_Hall '-P 2ac 2ab 3'
_symmetry_space_group_name_H-M 'P a -3'
_atom_sites_solution_hydrogens geom
_atom_sites_solution_primary direct
_atom_sites_solution_secondary difmap
_audit_creation_method SHELXL-97
_cell_angle_alpha 90.00
_cell_angle_beta 90.00
_cell_angle_gamma 90.00
_cell_formula_units_Z 8
_cell_length_a 22.9238(17)
_cell_length_b 22.9238(17)
_cell_length_c 22.9238(17)
_cell_measurement_reflns_used 8000
_cell_measurement_temperature 293(2)
_cell_measurement_theta_max 26
_cell_measurement_theta_min 1.7
_cell_volume 12046.5(15)
_computing_cell_refinement 'SELECT, CELL [STOE-IPDS]'
_computing_data_collection 'EXPOSE [STOE-IPDS]'
_computing_data_reduction 'INTEGRATE [STOE-IPDS]'
_computing_structure_refinement 'SHELXL-97 (Sheldrick, 1997)'
_computing_structure_solution 'SHELXS-97 (Sheldrick, 1990)'
_diffrn_ambient_temperature 293(2)
_diffrn_measured_fraction_theta_full 0.988
_diffrn_measured_fraction_theta_max 0.988
_diffrn_measurement_device_type Stoe-IPDS
_diffrn_measurement_method 'rotation, phi. incr. =1'
_diffrn_radiation_monochromator graphite
_diffrn_radiation_source 'fine-focus sealed tube'
_diffrn_radiation_type MoK\a
_diffrn_radiation_wavelength 0.71073
_diffrn_reflns_av_R_equivalents 0.1705
_diffrn_reflns_av_sigmaI/netI 0.0991
_diffrn_reflns_limit_h_max 27
_diffrn_reflns_limit_h_min -28
_diffrn_reflns_limit_k_max 26
_diffrn_reflns_limit_k_min -28
_diffrn_reflns_limit_l_max 27
_diffrn_reflns_limit_l_min -24
_diffrn_reflns_number 49210
_diffrn_reflns_theta_full 26.06
_diffrn_reflns_theta_max 26.06
_diffrn_reflns_theta_min 1.99
_exptl_absorpt_coefficient_mu 0.470
_exptl_absorpt_correction_T_max 0.837
_exptl_absorpt_correction_T_min 0.763
_exptl_absorpt_correction_type multi-scan
_exptl_absorpt_process_details wingx
_exptl_crystal_colour yellow
_exptl_crystal_density_diffrn 1.194
_exptl_crystal_density_meas ?
_exptl_crystal_density_method 'not measured'
_exptl_crystal_description prism
_exptl_crystal_F_000 4536
_exptl_crystal_size_max 0.5
_exptl_crystal_size_mid 0.5
_exptl_crystal_size_min 0.5
_refine_diff_density_max 0.542
_refine_diff_density_min -0.264
_refine_diff_density_rms 0.089
_refine_ls_extinction_method none
_refine_ls_goodness_of_fit_ref 0.820
_refine_ls_hydrogen_treatment constr
_refine_ls_matrix_type full
_refine_ls_number_parameters 196
_refine_ls_number_reflns 3938
_refine_ls_number_restraints 0
_refine_ls_restrained_S_all 0.820
_refine_ls_R_factor_all 0.1708
_refine_ls_R_factor_gt 0.0678
_refine_ls_shift/su_max 0.000
_refine_ls_shift/su_mean 0.000
_refine_ls_structure_factor_coef Fsqd
_refine_ls_weighting_details 'calc w=1/[\s^2^(Fo^2^)+(0.1144P)^2^+0.0000P] where P=(Fo^2^+2Fc^2^)/3'
_refine_ls_weighting_scheme calc
_refine_ls_wR_factor_gt 0.1660
_refine_ls_wR_factor_ref 0.2085
_reflns_number_gt 1416
_reflns_number_total 3938
_reflns_threshold_expression >2sigma(I)
_cod_data_source_file c2ce06261e.txt
_cod_data_source_block 2
_cod_depositor_comments
;
The following automatic conversions were performed:

'_exptl_crystal_density_meas' value 'not measured' was changed to '?'
- the value is perceived as not measured.

Automatic conversion script
Id: cif_fix_values 3008 2015-01-20 13:52:24Z robertas 
;
_cod_original_sg_symbol_H-M Pa-3
_cod_database_code 7207743

loop_
_symmetry_equiv_pos_as_xyz
'x, y, z'
'-x+1/2, -y, z+1/2'
'x+1/2, -y+1/2, -z'
'-x, y+1/2, -z+1/2'
'y, z, x'
'-y+1/2, -z, x+1/2'
'y+1/2, -z+1/2, -x'
'-y, z+1/2, -x+1/2'
'z, x, y'
'-z, x+1/2, -y+1/2'
'-z+1/2, -x, y+1/2'
'z+1/2, -x+1/2, -y'
'-x, -y, -z'
'x-1/2, y, -z-1/2'
'-x-1/2, y-1/2, z'
'x, -y-1/2, z-1/2'
'-y, -z, -x'
'y-1/2, z, -x-1/2'
'-y-1/2, z-1/2, x'
'y, -z-1/2, x-1/2'
'-z, -x, -y'
'z, -x-1/2, y-1/2'
'z-1/2, x, -y-1/2'
'-z-1/2, x-1/2, y'

loop_
_atom_site_label
_atom_site_type_symbol
_atom_site_fract_x
_atom_site_fract_y
_atom_site_fract_z
_atom_site_U_iso_or_equiv
_atom_site_adp_type
_atom_site_occupancy
_atom_site_symmetry_multiplicity
_atom_site_calc_flag
_atom_site_refinement_flags
C1 C 0.3582(3) 0.1975(2) 0.1427(3) 0.0809(16) Uani 1 1 d .
C2 C 0.3976(4) 0.1813(3) 0.0981(4) 0.108(2) Uani 1 1 d .
C3 C 0.3931(3) 0.3674(3) 0.1511(3) 0.104(2) Uani 1 1 d .
H3A H 0.3686 0.3827 0.1819 0.125 Uiso 1 1 calc R
H3B H 0.3924 0.3949 0.1190 0.125 Uiso 1 1 calc R
C4 C 0.4532(3) 0.3207(3) 0.2233(3) 0.107(2) Uani 1 1 d .
H4A H 0.4924 0.3155 0.2385 0.129 Uiso 1 1 calc R
H4B H 0.4293 0.3371 0.2540 0.129 Uiso 1 1 calc R
C5 C 0.4550(3) 0.3617(3) 0.1734(3) 0.102(2) Uani 1 1 d .
C6 C 0.4735(4) 0.4222(3) 0.1968(4) 0.162(4) Uani 1 1 d .
H6A H 0.4753 0.4495 0.1651 0.243 Uiso 1 1 calc R
H6B H 0.5112 0.4192 0.2147 0.243 Uiso 1 1 calc R
H6C H 0.4456 0.4353 0.2250 0.243 Uiso 1 1 calc R
C7 C 0.2982(4) 0.0381(3) 0.1733(4) 0.124(3) Uani 1 1 d .
H7A H 0.2716 0.0392 0.2062 0.149 Uiso 1 1 calc R
H7B H 0.3232 0.0043 0.1781 0.149 Uiso 1 1 calc R
C8 C 0.2307(4) 0.0862(3) 0.1045(4) 0.133(3) Uani 1 1 d .
H8A H 0.2131 0.0825 0.0662 0.160 Uiso 1 1 calc R
H8B H 0.1994 0.0906 0.1326 0.160 Uiso 1 1 calc R
C9 C 0.2632(4) 0.0311(3) 0.1179(4) 0.108(2) Uani 1 1 d .
C10 C 0.3043(6) 0.0184(4) 0.0686(5) 0.179(4) Uani 1 1 d .
H10A H 0.2826 0.0145 0.0330 0.268 Uiso 1 1 calc R
H10B H 0.3248 -0.0173 0.0764 0.268 Uiso 1 1 calc R
H10C H 0.3317 0.0498 0.0648 0.268 Uiso 1 1 calc R
C11 C 0.2205(5) -0.0194(4) 0.1261(6) 0.215(6) Uani 1 1 d .
H11A H 0.1982 -0.0246 0.0910 0.322 Uiso 1 1 calc R
H11B H 0.1946 -0.0107 0.1579 0.322 Uiso 1 1 calc R
H11C H 0.2417 -0.0545 0.1345 0.322 Uiso 1 1 calc R
C12 C 0.4961(4) 0.3408(4) 0.1252(4) 0.151(4) Uani 1 1 d .
H12A H 0.4955 0.3682 0.0935 0.227 Uiso 1 1 calc R
H12B H 0.4836 0.3033 0.1114 0.227 Uiso 1 1 calc R
H12C H 0.5350 0.3378 0.1403 0.227 Uiso 1 1 calc R
Fe1 Fe 0.24483(4) 0.24483(4) 0.24483(4) 0.0784(5) Uani 1 3 d S
N1 N 0.4293(4) 0.1669(4) 0.0625(4) 0.173(4) Uani 1 1 d .
O1 O 0.32256(17) 0.27434(16) 0.22278(18) 0.0880(12) Uani 1 1 d .
O2 O 0.36975(16) 0.31155(16) 0.13142(16) 0.0812(11) Uani 1 1 d .
O3 O 0.42937(17) 0.26332(17) 0.20615(18) 0.0894(12) Uani 1 1 d .
O4 O 0.26817(16) 0.16847(16) 0.21109(18) 0.0897(12) Uani 1 1 d .
O5 O 0.26561(19) 0.13790(17) 0.10540(19) 0.0938(12) Uani 1 1 d .
O6 O 0.33336(17) 0.08931(15) 0.17435(18) 0.0852(11) Uani 1 1 d .
P1 P 0.36735(7) 0.26193(6) 0.17812(7) 0.0724(5) Uani 1 1 d .
P2 P 0.30446(7) 0.14922(6) 0.16071(7) 0.0753(5) Uani 1 1 d .
O1W O 0.0428(3) 0.0428(3) 0.0428(3) 0.185(5) Uani 1 3 d S

loop_
_atom_site_aniso_label
_atom_site_aniso_U_11
_atom_site_aniso_U_22
_atom_site_aniso_U_33
_atom_site_aniso_U_23
_atom_site_aniso_U_13
_atom_site_aniso_U_12
C1 0.082(4) 0.069(4) 0.091(4) -0.002(3) 0.014(3) -0.005(3)
C2 0.119(6) 0.080(5) 0.126(6) -0.019(4) 0.024(5) -0.013(4)
C3 0.130(6) 0.063(4) 0.119(5) 0.012(4) -0.036(5) -0.021(4)
C4 0.108(5) 0.097(5) 0.117(6) -0.005(4) -0.044(4) -0.012(4)
C5 0.108(5) 0.088(5) 0.110(5) 0.002(4) -0.022(5) -0.035(4)
C6 0.206(10) 0.097(6) 0.183(9) 0.003(6) -0.070(8) -0.063(6)
C7 0.156(7) 0.063(4) 0.154(7) 0.021(4) -0.030(6) -0.005(4)
C8 0.144(7) 0.094(6) 0.163(8) 0.007(5) -0.062(6) -0.030(5)
C9 0.152(7) 0.058(4) 0.115(6) -0.008(4) -0.023(5) -0.012(4)
C10 0.248(13) 0.154(9) 0.134(8) -0.027(7) -0.021(9) 0.035(9)
C11 0.216(11) 0.103(7) 0.326(17) 0.032(8) -0.082(11) -0.069(8)
C12 0.117(6) 0.195(10) 0.141(7) -0.023(7) 0.026(6) -0.060(6)
Fe1 0.0784(5) 0.0784(5) 0.0784(5) 0.0014(4) 0.0014(4) 0.0014(4)
N1 0.165(7) 0.163(7) 0.190(8) -0.061(6) 0.081(6) -0.019(5)
O1 0.086(3) 0.073(2) 0.105(3) -0.011(2) 0.015(2) -0.007(2)
O2 0.089(3) 0.071(2) 0.084(3) 0.011(2) -0.017(2) -0.016(2)
O3 0.079(3) 0.084(3) 0.105(3) 0.008(2) -0.024(2) 0.003(2)
O4 0.086(3) 0.072(2) 0.110(3) -0.001(2) 0.017(2) -0.016(2)
O5 0.111(3) 0.069(2) 0.101(3) 0.009(2) -0.032(2) -0.010(2)
O6 0.096(3) 0.055(2) 0.106(3) 0.004(2) -0.020(2) 0.008(2)
P1 0.0695(9) 0.0659(9) 0.0817(10) 0.0035(7) -0.0043(8) -0.0025(7)
P2 0.0794(10) 0.0598(9) 0.0865(11) 0.0040(8) -0.0078(8) 0.0000(7)
O1W 0.185(5) 0.185(5) 0.185(5) 0.020(6) 0.020(6) 0.020(6)

loop_
_atom_type_symbol
_atom_type_description
_atom_type_scat_dispersion_real
_atom_type_scat_dispersion_imag
_atom_type_scat_source
C C 0.0033 0.0016 'International Tables Vol C Tables 4.2.6.8 and 6.1.1.4'
H H 0.0000 0.0000 'International Tables Vol C Tables 4.2.6.8 and 6.1.1.4'
Fe Fe 0.3463 0.8444 'International Tables Vol C Tables 4.2.6.8 and 6.1.1.4'
N N 0.0061 0.0033 'International Tables Vol C Tables 4.2.6.8 and 6.1.1.4'
O O 0.0106 0.0060 'International Tables Vol C Tables 4.2.6.8 and 6.1.1.4'
P P 0.1023 0.0942 'International Tables Vol C Tables 4.2.6.8 and 6.1.1.4'

loop_
_geom_angle_atom_site_label_1
_geom_angle_atom_site_label_2
_geom_angle_atom_site_label_3
_geom_angle
_geom_angle_site_symmetry_1
_geom_angle_site_symmetry_3
C2 C1 P1 119.7(5) . .
C2 C1 P2 117.7(5) . .
P1 C1 P2 122.6(4) . .
N1 C2 C1 178.5(9) . .
O2 C3 C5 111.9(5) . .
O3 C4 C5 111.8(5) . .
C4 C5 C3 106.8(6) . .
C4 C5 C12 112.1(7) . .
C3 C5 C12 111.1(6) . .
C4 C5 C6 108.0(6) . .
C3 C5 C6 107.3(6) . .
C12 C5 C6 111.3(7) . .
O6 C7 C9 113.7(6) . .
O5 C8 C9 114.7(6) . .
C8 C9 C10 108.8(7) . .
C8 C9 C7 110.3(6) . .
C10 C9 C7 108.7(8) . .
C8 C9 C11 110.1(8) . .
C10 C9 C11 110.4(9) . .
C7 C9 C11 108.5(8) . .
O1 Fe1 O1 90.55(17) 9 .
O1 Fe1 O1 90.55(17) 9 5
O1 Fe1 O1 90.55(17) . 5
O1 Fe1 O4 87.66(15) 9 9
O1 Fe1 O4 91.92(17) . 9
O1 Fe1 O4 176.96(16) 5 9
O1 Fe1 O4 176.96(16) 9 .
O1 Fe1 O4 87.66(15) . .
O1 Fe1 O4 91.92(17) 5 .
O4 Fe1 O4 89.95(17) 9 .
O1 Fe1 O4 91.92(17) 9 5
O1 Fe1 O4 176.96(16) . 5
O1 Fe1 O4 87.66(15) 5 5
O4 Fe1 O4 89.95(17) 9 5
O4 Fe1 O4 89.95(17) . 5
P1 O1 Fe1 137.7(2) . .
C3 O2 P1 116.1(4) . .
C4 O3 P1 117.7(4) . .
P2 O4 Fe1 135.5(2) . .
C8 O5 P2 117.8(4) . .
C7 O6 P2 118.9(4) . .
O1 P1 O3 110.1(3) . .
O1 P1 O2 111.0(2) . .
O3 P1 O2 103.6(2) . .
O1 P1 C1 114.3(3) . .
O3 P1 C1 109.1(3) . .
O2 P1 C1 108.1(3) . .
O4 P2 O6 110.1(2) . .
O4 P2 O5 111.0(2) . .
O6 P2 O5 104.9(2) . .
O4 P2 C1 113.5(3) . .
O6 P2 C1 108.3(3) . .
O5 P2 C1 108.7(3) . .

loop_
_geom_bond_atom_site_label_1
_geom_bond_atom_site_label_2
_geom_bond_distance
_geom_bond_site_symmetry_2
C1 C2 1.414(9) .
C1 P1 1.698(6) .
C1 P2 1.706(6) .
C2 N1 1.142(9) .
C3 O2 1.459(6) .
C3 C5 1.514(9) .
C4 O3 1.477(7) .
C4 C5 1.481(9) .
C5 C12 1.529(10) .
C5 C6 1.545(9) .
C7 O6 1.424(7) .
C7 C9 1.512(10) .
C8 O5 1.430(8) .
C8 C9 1.498(10) .
C9 C10 1.499(12) .
C9 C11 1.528(11) .
Fe1 O1 1.972(4) 9
Fe1 O1 1.972(4) .
Fe1 O1 1.972(4) 5
Fe1 O4 1.987(4) 9
Fe1 O4 1.987(4) .
Fe1 O4 1.987(4) 5
O1 P1 1.478(4) .
O2 P1 1.563(4) .
O3 P1 1.561(4) .
O4 P2 1.490(4) .
O5 P2 1.571(4) .
O6 P2 1.557(4) .
